data_4130372
loop_
_publ_author_name
'Hemric, Brett N.'
'Shen, Kun'
'Wang, Qiu'

_publ_section_title
;
 Copper-Catalyzed Amino Lactonization and Amino Oxygenation of Alkenes
 Using O-Benzoylhydroxylamines.
;
_journal_issue 18
_journal_name_full 'Journal of the American Chemical Society'
_journal_page_first 5813
_journal_page_last 5816
_journal_paper_doi 10.1021/jacs.6b02840
_journal_volume 138
_journal_year 2016
_chemical_formula_moiety 'C19 H19 N O3'
_chemical_formula_sum 'C19 H19 N O3'
_chemical_formula_weight 309.35
_chemical_name_common BNH-III-066
_space_group_crystal_system monoclinic
_space_group_IT_number 14
_space_group_name_Hall '-P 2ybc'
_space_group_name_H-M_alt 'P 1 21/c 1'
_atom_sites_solution_hydrogens geom
_cell_angle_alpha 90
_cell_angle_beta 109.1250(10)
_cell_angle_gamma 90
_cell_formula_units_Z 4
_cell_length_a 10.3580(3)
_cell_length_b 18.6766(5)
_cell_length_c 8.4950(2)
_cell_measurement_reflns_used 308
_cell_measurement_temperature 100.(2)
_cell_measurement_theta_max 31.4998
_cell_measurement_theta_min 2.0959
_cell_volume 1552.67(7)
_computing_cell_refinement 'APEX3 v2015.5-2 (Bruker AXS)'
_computing_data_collection 'Bruker Instrument Service v2013.12.0.0'
_computing_data_reduction 'SAINT V8.34A (Bruker AXS Inc., 2013)'
_computing_structure_refinement 'SHELXL-2013 (Sheldrick, 2013)'
_diffrn_ambient_temperature 100.(2)
_diffrn_detector_area_resol_mean 8.3333
_diffrn_measured_fraction_theta_full 1.000
_diffrn_measured_fraction_theta_max 1.000
_diffrn_measurement_device_type 'Bruker-Nonius X8 Kappa APEX II'
_diffrn_measurement_method 'phi and omega scans'
_diffrn_radiation_monochromator graphite
_diffrn_radiation_type MoK\a
_diffrn_radiation_wavelength 0.71073
_diffrn_reflns_av_R_equivalents 0.0329
_diffrn_reflns_av_unetI/netI 0.0210
_diffrn_reflns_limit_h_max 15
_diffrn_reflns_limit_h_min -15
_diffrn_reflns_limit_k_max 27
_diffrn_reflns_limit_k_min -27
_diffrn_reflns_limit_l_max 12
_diffrn_reflns_limit_l_min -12
_diffrn_reflns_number 38035
_diffrn_reflns_theta_full 32.03
_diffrn_reflns_theta_max 32.03
_diffrn_reflns_theta_min 2.08
_diffrn_source 'fine-focus sealed tube'
_exptl_absorpt_coefficient_mu 0.090
_exptl_absorpt_correction_T_max 0.97
_exptl_absorpt_correction_T_min 0.93
_exptl_absorpt_correction_type multi-scan
_exptl_absorpt_process_details 'SADABS V2014/5 (Bruker AXS Inc.)'
_exptl_crystal_colour colourless
_exptl_crystal_density_diffrn 1.323
_exptl_crystal_density_method 'not measured'
_exptl_crystal_description block
_exptl_crystal_F_000 656
_exptl_crystal_size_max 0.410
_exptl_crystal_size_mid 0.404
_exptl_crystal_size_min 0.304
_refine_diff_density_max 0.586
_refine_diff_density_min -0.263
_refine_ls_extinction_method none
_refine_ls_goodness_of_fit_ref 1.028
_refine_ls_hydrogen_treatment constr
_refine_ls_matrix_type full
_refine_ls_number_parameters 208
_refine_ls_number_reflns 5408
_refine_ls_number_restraints 0
_refine_ls_restrained_S_all 1.028
_refine_ls_R_factor_all 0.0618
_refine_ls_R_factor_gt 0.0511
_refine_ls_shift/su_max 0.001
_refine_ls_shift/su_mean 0.000
_refine_ls_structure_factor_coef Fsqd
_refine_ls_weighting_details
;

w=1/[\s^2^(Fo^2^)+(0.0761P)^2^+0.7707P]
where P=(Fo^2^+2Fc^2^)/3
;
_refine_ls_weighting_scheme calc
_refine_ls_wR_factor_gt 0.1357
_refine_ls_wR_factor_ref 0.1439
_reflns_number_gt 4483
_reflns_number_total 5408
_reflns_threshold_expression 'I > 2\s(I)'
_cod_data_source_file ja6b02840_si_002.cif
_cod_data_source_block rds461
_cod_database_code 4130372

loop_
_space_group_symop_operation_xyz
'x, y, z'
'-x, y+1/2, -z+1/2'
'-x, -y, -z'
'x, -y-1/2, z-1/2'

loop_
_atom_site_type_symbol
_atom_site_label
_atom_site_fract_x
_atom_site_fract_y
_atom_site_fract_z
_atom_site_U_iso_or_equiv
_atom_site_adp_type
_atom_site_calc_flag
_atom_site_refinement_flags_adp
_atom_site_refinement_flags_posn
_atom_site_occupancy
O O1 0.36298(10) 0.70396(6) 0.72129(13) 0.0323(2) Uani d . . 1
O O2 0.54714(8) 0.68841(4) 0.65125(10) 0.01713(17) Uani d . . 1
O O3 0.76079(9) 0.55834(5) 0.08812(11) 0.02272(19) Uani d . . 1
N N1 0.61262(9) 0.57792(5) 0.31176(11) 0.01451(18) Uani d . . 1
C C1 0.41129(12) 0.68026(6) 0.62065(15) 0.0190(2) Uani d . . 1
C C2 0.33400(11) 0.63956(6) 0.46913(14) 0.01549(19) Uani d . . 1
C C3 0.40359(11) 0.59960(6) 0.38291(13) 0.01380(19) Uani d . . 1
C C4 0.55878(11) 0.60018(6) 0.44283(13) 0.01336(18) Uani d . . 1
H H4 0.5902 0.5642 0.5346 0.016 Uiso calc U R 1
C C5 0.60660(11) 0.67412(6) 0.51970(13) 0.01431(19) Uani d . . 1
H H5 0.576 0.7117 0.4315 0.017 Uiso calc U R 1
C C6 0.19141(12) 0.63851(6) 0.41973(15) 0.0194(2) Uani d . . 1
H H6 0.1451 0.6659 0.4788 0.023 Uiso calc U R 1
C C7 0.11751(11) 0.59724(6) 0.28398(15) 0.0193(2) Uani d . . 1
H H7 0.0205 0.5967 0.2489 0.023 Uiso calc U R 1
C C8 0.18688(11) 0.55686(6) 0.20006(13) 0.0168(2) Uani d . . 1
H H8 0.1367 0.5281 0.1082 0.02 Uiso calc U R 1
C C9 0.32835(11) 0.55795(6) 0.24839(13) 0.0156(2) Uani d . . 1
H H9 0.3741 0.5301 0.1893 0.019 Uiso calc U R 1
C C10 0.60378(12) 0.63068(6) 0.18212(14) 0.0174(2) Uani d . . 1
H H10A 0.6717 0.6692 0.2266 0.021 Uiso calc U R 1
H H10B 0.5116 0.6525 0.1439 0.021 Uiso calc U R 1
C C11 0.63159(12) 0.59350(7) 0.03763(14) 0.0198(2) Uani d . . 1
H H11A 0.5587 0.5579 -0.0117 0.024 Uiso calc U R 1
H H11B 0.629 0.6293 -0.0493 0.024 Uiso calc U R 1
C C12 0.76796(13) 0.50758(7) 0.21649(15) 0.0213(2) Uani d . . 1
H H12A 0.8584 0.4838 0.2511 0.026 Uiso calc U R 1
H H12B 0.6971 0.4704 0.1727 0.026 Uiso calc U R 1
C C13 0.74673(11) 0.54349(6) 0.36648(14) 0.0162(2) Uani d . . 1
H H13A 0.7512 0.5075 0.4536 0.019 Uiso calc U R 1
H H13B 0.819 0.5796 0.4138 0.019 Uiso calc U R 1
C C14 0.75884(11) 0.67918(6) 0.60280(13) 0.01360(19) Uani d . . 1
C C15 0.83474(11) 0.72925(6) 0.54957(13) 0.0158(2) Uani d . . 1
H H15 0.7904 0.7609 0.4608 0.019 Uiso calc U R 1
C C16 0.97591(12) 0.73308(6) 0.62617(15) 0.0197(2) Uani d . . 1
H H16 1.0275 0.7675 0.5897 0.024 Uiso calc U R 1
C C17 1.04133(12) 0.68689(7) 0.75528(15) 0.0216(2) Uani d . . 1
H H17 1.1377 0.6891 0.8064 0.026 Uiso calc U R 1
C C18 0.96537(12) 0.63740(6) 0.80959(14) 0.0194(2) Uani d . . 1
H H18 1.0098 0.606 0.8988 0.023 Uiso calc U R 1
C C19 0.82499(12) 0.63356(6) 0.73435(13) 0.0157(2) Uani d . . 1
H H19 0.7736 0.5997 0.7726 0.019 Uiso calc U R 1

loop_
_atom_site_aniso_label
_atom_site_aniso_U_11
_atom_site_aniso_U_22
_atom_site_aniso_U_33
_atom_site_aniso_U_12
_atom_site_aniso_U_13
_atom_site_aniso_U_23
O1 0.0217(4) 0.0459(6) 0.0347(5) -0.0063(4) 0.0164(4) -0.0218(5)
O2 0.0155(4) 0.0216(4) 0.0165(4) -0.0008(3) 0.0082(3) -0.0063(3)
O3 0.0203(4) 0.0315(5) 0.0202(4) -0.0018(3) 0.0119(3) -0.0049(3)
N1 0.0163(4) 0.0167(4) 0.0126(4) 0.0048(3) 0.0076(3) 0.0010(3)
C1 0.0170(5) 0.0202(5) 0.0212(5) -0.0012(4) 0.0082(4) -0.0055(4)
C2 0.0150(5) 0.0146(4) 0.0167(4) 0.0001(3) 0.0051(4) -0.0014(3)
C3 0.0127(4) 0.0136(4) 0.0148(4) -0.0001(3) 0.0040(3) 0.0008(3)
C4 0.0145(4) 0.0139(4) 0.0128(4) 0.0005(3) 0.0059(3) -0.0002(3)
C5 0.0151(4) 0.0148(4) 0.0145(4) 0.0008(3) 0.0070(4) -0.0008(3)
C6 0.0160(5) 0.0198(5) 0.0235(5) 0.0027(4) 0.0079(4) -0.0014(4)
C7 0.0127(4) 0.0216(5) 0.0223(5) 0.0009(4) 0.0041(4) 0.0019(4)
C8 0.0156(5) 0.0167(5) 0.0153(4) -0.0002(4) 0.0012(4) 0.0020(4)
C9 0.0157(5) 0.0155(4) 0.0150(4) 0.0002(4) 0.0043(4) -0.0003(3)
C10 0.0225(5) 0.0166(5) 0.0143(4) 0.0012(4) 0.0079(4) 0.0012(4)
C11 0.0227(5) 0.0244(5) 0.0145(5) -0.0034(4) 0.0090(4) -0.0024(4)
C12 0.0210(5) 0.0216(5) 0.0223(5) 0.0040(4) 0.0086(4) -0.0061(4)
C13 0.0150(5) 0.0174(5) 0.0166(4) 0.0036(4) 0.0060(4) -0.0012(4)
C14 0.0141(4) 0.0141(4) 0.0130(4) -0.0007(3) 0.0050(3) -0.0011(3)
C15 0.0186(5) 0.0136(4) 0.0153(4) -0.0016(4) 0.0059(4) 0.0000(3)
C16 0.0188(5) 0.0219(5) 0.0206(5) -0.0061(4) 0.0096(4) -0.0037(4)
C17 0.0145(5) 0.0302(6) 0.0194(5) -0.0008(4) 0.0044(4) -0.0053(4)
C18 0.0187(5) 0.0226(5) 0.0146(5) 0.0045(4) 0.0022(4) -0.0002(4)
C19 0.0192(5) 0.0151(4) 0.0127(4) -0.0006(4) 0.0050(4) 0.0006(3)

loop_
_atom_type_symbol
_atom_type_description
_atom_type_scat_dispersion_real
_atom_type_scat_dispersion_imag
_atom_type_scat_source
C C 0.0033 0.0016 'International Tables Vol C Tables 4.2.6.8 and 6.1.1.4'
H H 0.0000 0.0000 'International Tables Vol C Tables 4.2.6.8 and 6.1.1.4'
N N 0.0061 0.0033 'International Tables Vol C Tables 4.2.6.8 and 6.1.1.4'
O O 0.0106 0.0060 'International Tables Vol C Tables 4.2.6.8 and 6.1.1.4'

loop_
_geom_angle_atom_site_label_1
_geom_angle_atom_site_label_2
_geom_angle_atom_site_label_3
_geom_angle
C1 O2 C5 120.20(9)
C11 O3 C12 110.15(9)
C10 N1 C4 116.00(8)
C10 N1 C13 110.82(9)
C4 N1 C13 116.33(8)
O1 C1 O2 117.96(11)
O1 C1 C2 124.84(11)
O2 C1 C2 117.13(9)
C6 C2 C3 120.68(10)
C6 C2 C1 119.00(10)
C3 C2 C1 120.22(10)
C9 C3 C2 118.82(10)
C9 C3 C4 121.73(9)
C2 C3 C4 119.39(9)
N1 C4 C3 111.66(8)
N1 C4 C5 115.42(9)
C3 C4 C5 107.87(8)
N1 C4 H4 107.2
C3 C4 H4 107.2
C5 C4 H4 107.2
O2 C5 C14 105.56(8)
O2 C5 C4 109.25(8)
C14 C5 C4 113.43(8)
O2 C5 H5 109.5
C14 C5 H5 109.5
C4 C5 H5 109.5
C7 C6 C2 119.85(10)
C7 C6 H6 120.1
C2 C6 H6 120.1
C8 C7 C6 119.36(10)
C8 C7 H7 120.3
C6 C7 H7 120.3
C9 C8 C7 120.95(10)
C9 C8 H8 119.5
C7 C8 H8 119.5
C8 C9 C3 120.33(10)
C8 C9 H9 119.8
C3 C9 H9 119.8
N1 C10 C11 108.66(9)
N1 C10 H10A 110.0
C11 C10 H10A 110.0
N1 C10 H10B 110.0
C11 C10 H10B 110.0
H10A C10 H10B 108.3
O3 C11 C10 112.07(9)
O3 C11 H11A 109.2
C10 C11 H11A 109.2
O3 C11 H11B 109.2
C10 C11 H11B 109.2
H11A C11 H11B 107.9
O3 C12 C13 111.21(9)
O3 C12 H12A 109.4
C13 C12 H12A 109.4
O3 C12 H12B 109.4
C13 C12 H12B 109.4
H12A C12 H12B 108.0
N1 C13 C12 108.14(9)
N1 C13 H13A 110.1
C12 C13 H13A 110.1
N1 C13 H13B 110.1
C12 C13 H13B 110.1
H13A C13 H13B 108.4
C15 C14 C19 119.37(10)
C15 C14 C5 120.49(9)
C19 C14 C5 120.14(9)
C14 C15 C16 120.10(10)
C14 C15 H15 119.9
C16 C15 H15 119.9
C17 C16 C15 120.25(10)
C17 C16 H16 119.9
C15 C16 H16 119.9
C16 C17 C18 119.64(11)
C16 C17 H17 120.2
C18 C17 H17 120.2
C19 C18 C17 120.34(11)
C19 C18 H18 119.8
C17 C18 H18 119.8
C18 C19 C14 120.28(10)
C18 C19 H19 119.9
C14 C19 H19 119.9

loop_
_geom_bond_atom_site_label_1
_geom_bond_atom_site_label_2
_geom_bond_distance
O1 C1 1.2072(14)
O2 C1 1.3532(14)
O2 C5 1.4664(13)
O3 C11 1.4248(15)
O3 C12 1.4285(16)
N1 C10 1.4582(14)
N1 C4 1.4597(13)
N1 C13 1.4615(14)
C1 C2 1.4833(16)
C2 C6 1.3970(15)
C2 C3 1.3997(15)
C3 C9 1.3910(15)
C3 C4 1.5189(15)
C4 C5 1.5384(15)
C4 H4 1.0
C5 C14 1.5048(15)
C5 H5 1.0
C6 C7 1.3897(17)
C6 H6 0.95
C7 C8 1.3889(16)
C7 H7 0.95
C8 C9 1.3863(15)
C8 H8 0.95
C9 H9 0.95
C10 C11 1.5177(15)
C10 H10A 0.99
C10 H10B 0.99
C11 H11A 0.99
C11 H11B 0.99
C12 C13 1.5183(15)
C12 H12A 0.99
C12 H12B 0.99
C13 H13A 0.99
C13 H13B 0.99
C14 C15 1.3893(14)
C14 C19 1.3937(14)
C15 C16 1.3940(16)
C15 H15 0.95
C16 C17 1.3854(18)
C16 H16 0.95
C17 C18 1.3871(17)
C17 H17 0.95
C18 C19 1.3853(16)
C18 H18 0.95
C19 H19 0.95

loop_
_geom_torsion_atom_site_label_1
_geom_torsion_atom_site_label_2
_geom_torsion_atom_site_label_3
_geom_torsion_atom_site_label_4
_geom_torsion
C5 O2 C1 O1 -167.59(11)
C5 O2 C1 C2 15.29(15)
O1 C1 C2 C6 12.16(19)
O2 C1 C2 C6 -170.94(10)
O1 C1 C2 C3 -164.24(13)
O2 C1 C2 C3 12.66(16)
C6 C2 C3 C9 -0.89(16)
C1 C2 C3 C9 175.44(10)
C6 C2 C3 C4 -178.22(10)
C1 C2 C3 C4 -1.89(15)
C10 N1 C4 C3 75.59(11)
C13 N1 C4 C3 -151.35(9)
C10 N1 C4 C5 -48.07(13)
C13 N1 C4 C5 84.98(11)
C9 C3 C4 N1 22.76(14)
C2 C3 C4 N1 -160.00(9)
C9 C3 C4 C5 150.58(10)
C2 C3 C4 C5 -32.17(12)
C1 O2 C5 C14 -172.87(9)
C1 O2 C5 C4 -50.56(13)
N1 C4 C5 O2 -178.72(8)
C3 C4 C5 O2 55.65(10)
N1 C4 C5 C14 -61.26(12)
C3 C4 C5 C14 173.10(8)
C3 C2 C6 C7 0.21(17)
C1 C2 C6 C7 -176.16(11)
C2 C6 C7 C8 0.68(18)
C6 C7 C8 C9 -0.89(17)
C7 C8 C9 C3 0.21(17)
C2 C3 C9 C8 0.68(16)
C4 C3 C9 C8 177.95(10)
C4 N1 C10 C11 -166.55(9)
C13 N1 C10 C11 57.92(12)
C12 O3 C11 C10 57.53(12)
N1 C10 C11 O3 -56.90(12)
C11 O3 C12 C13 -58.63(12)
C10 N1 C13 C12 -59.16(12)
C4 N1 C13 C12 165.48(9)
O3 C12 C13 N1 59.20(12)
O2 C5 C14 C15 -119.85(10)
C4 C5 C14 C15 120.57(11)
O2 C5 C14 C19 60.08(12)
C4 C5 C14 C19 -59.50(13)
C19 C14 C15 C16 0.72(16)
C5 C14 C15 C16 -179.36(10)
C14 C15 C16 C17 0.21(17)
C15 C16 C17 C18 -0.89(18)
C16 C17 C18 C19 0.63(18)
C17 C18 C19 C14 0.31(17)
C15 C14 C19 C18 -0.98(16)
C5 C14 C19 C18 179.10(10)
